data_4302690
loop_
_publ_author_name
'Paul H. Tobash'
'Svilen Bobev'
'Joe D. Thompson'
'John L. Sarrao'

_publ_section_title
;
Magnesium Substitutions in Rare-Earth Metal Germanides with the
Orthorhombic Gd5Si4-type Structure. Synthesis, Crystal Chemistry, and
Magnetic Properties of RE5-xMgxGe4 (RE= Gd-Tm, Lu, and Y)
;
_journal_name_full 'Inorganic Chemistry'
_journal_page_first 6641
_journal_page_last 6651
_journal_paper_doi 10.1021/ic900616c
_journal_volume 48
_journal_year 2009
_chemical_formula_moiety 3.50(Dy),4(Ge),1.50(Mg)
_chemical_formula_sum 'Dy3.5 Ge4 Mg1.5'
_chemical_formula_weight 895.23
_chemical_name_systematic
; 
 ? 
;
_space_group_IT_number 62
_symmetry_cell_setting orthorhombic
_symmetry_space_group_name_Hall '-P 2ac 2n'
_symmetry_space_group_name_H-M 'P n m a'
_atom_sites_solution_primary direct
_atom_sites_solution_secondary difmap
_audit_creation_method SHELXL-97
_cell_angle_alpha 90.00
_cell_angle_beta 90.00
_cell_angle_gamma 90.00
_cell_formula_units_Z 4
_cell_length_a 7.0845(14)
_cell_length_b 14.425(3)
_cell_length_c 7.6874(16)
_cell_measurement_reflns_used 1010
_cell_measurement_temperature 120(2)
_cell_measurement_theta_max 28.27
_cell_measurement_theta_min 2.82
_cell_volume 785.6(3)
_computing_cell_refinement 'SAINT (Bruker, 2002)'
_computing_data_collection 'SMART (Bruker, 2002)'
_computing_data_reduction SAINT
_computing_molecular_graphics 'XP in SHELXTL'
_computing_publication_material SHELXTL
_computing_structure_refinement SHELXTL
_computing_structure_solution 'SHELXTL (Bruker, 2002)'
_diffrn_ambient_temperature 120(2)
_diffrn_measured_fraction_theta_full 0.999
_diffrn_measured_fraction_theta_max 0.999
_diffrn_measurement_device_type 'Bruker SMART APEX'
_diffrn_measurement_method \w
_diffrn_radiation_monochromator graphite
_diffrn_radiation_source 'fine-focus sealed tube'
_diffrn_radiation_type MoK\a
_diffrn_radiation_wavelength 0.71073
_diffrn_reflns_av_R_equivalents 0.0952
_diffrn_reflns_av_sigmaI/netI 0.0631
_diffrn_reflns_limit_h_max 8
_diffrn_reflns_limit_h_min -9
_diffrn_reflns_limit_k_max 19
_diffrn_reflns_limit_k_min -19
_diffrn_reflns_limit_l_max 10
_diffrn_reflns_limit_l_min -10
_diffrn_reflns_number 6571
_diffrn_reflns_theta_full 28.27
_diffrn_reflns_theta_max 28.27
_diffrn_reflns_theta_min 2.82
_exptl_absorpt_coefficient_mu 47.922
_exptl_absorpt_correction_T_max 0.1502
_exptl_absorpt_correction_T_min 0.0743
_exptl_absorpt_correction_type multi-scan
_exptl_absorpt_process_details 'SADABS (Sheldrick, 2003)'
_exptl_crystal_colour silver
_exptl_crystal_density_diffrn 7.569
_exptl_crystal_density_method 'not measured'
_exptl_crystal_description irregular
_exptl_crystal_F_000 1507
_exptl_crystal_size_max 0.06
_exptl_crystal_size_mid 0.05
_exptl_crystal_size_min 0.04
_refine_diff_density_max 2.325
_refine_diff_density_min -2.425
_refine_diff_density_rms 0.602
_refine_ls_extinction_method none
_refine_ls_goodness_of_fit_ref 1.049
_refine_ls_matrix_type full
_refine_ls_number_parameters 47
_refine_ls_number_reflns 1010
_refine_ls_number_restraints 0
_refine_ls_restrained_S_all 1.049
_refine_ls_R_factor_all 0.0593
_refine_ls_R_factor_gt 0.0366
_refine_ls_shift/su_max 0.000
_refine_ls_shift/su_mean 0.000
_refine_ls_structure_factor_coef Fsqd
_refine_ls_weighting_details 'calc w=1/[\s^2^(Fo^2^)+(0.0096P)^2^+1.5805P] where P=(Fo^2^+2Fc^2^)/3'
_refine_ls_weighting_scheme calc
_refine_ls_wR_factor_gt 0.0582
_refine_ls_wR_factor_ref 0.0661
_reflns_number_gt 756
_reflns_number_total 1010
_reflns_threshold_expression >2sigma(I)
_cod_data_source_file ic900616c_si_002_03.cif
_cod_data_source_block Dy
_cod_depositor_comments
;
The following automatic conversions were performed:
'_symmetry_cell_setting' value 'Orthorhombic' changed to 'orthorhombic'
according to '/home/saulius/struct/CIF-dictionaries/cif_core.dic'
dictionary named 'cif_core.dic' version 2.4.1 from 2010-06-29.

Automatic conversion script
Id: cif_fix_enum 1527 2010-12-29 10:47:43Z saulius 
;
_cod_original_formula_sum 'Dy3.50 Ge4 Mg1.50'
_cod_database_code 4302690

loop_
_symmetry_equiv_pos_as_xyz
'x, y, z'
'-x+1/2, -y, z+1/2'
'-x, y+1/2, -z'
'x+1/2, -y+1/2, -z+1/2'
'-x, -y, -z'
'x-1/2, y, -z-1/2'
'x, -y-1/2, z'
'-x-1/2, y-1/2, z-1/2'

loop_
_atom_site_label
_atom_site_type_symbol
_atom_site_fract_x
_atom_site_fract_y
_atom_site_fract_z
_atom_site_U_iso_or_equiv
_atom_site_adp_type
_atom_site_occupancy
_atom_site_symmetry_multiplicity
_atom_site_calc_flag
_atom_site_refinement_flags
_atom_site_disorder_assembly
_atom_site_disorder_group
Dy2 Dy 0.00899(8) 0.09462(4) 0.81735(8) 0.00628(17) Uani 1 1 d . . .
Dy1 Dy 0.17058(10) 0.12685(5) 0.32175(10) 0.0059(2) Uani 0.749(3) 1 d P . .
Mg* Mg 0.17058(10) 0.12685(5) 0.32175(10) 0.0059(2) Uani 0.251(3) 1 d P . .
Ge3 Ge 0.16768(19) 0.96352(9) 0.53371(18) 0.0069(3) Uani 1 1 d . . .
Ge1 Ge 0.9749(3) 0.2500 0.0911(3) 0.0078(4) Uani 1 2 d S . .
Ge2 Ge 0.2145(3) 0.2500 0.6377(3) 0.0063(4) Uani 1 2 d S . .
Mg Mg 0.3417(8) 0.2500 -0.0162(8) 0.0082(13) Uani 1 2 d S . .

loop_
_atom_site_aniso_label
_atom_site_aniso_U_11
_atom_site_aniso_U_22
_atom_site_aniso_U_33
_atom_site_aniso_U_23
_atom_site_aniso_U_13
_atom_site_aniso_U_12
Dy2 0.0040(3) 0.0080(3) 0.0068(3) -0.0001(2) 0.0000(3) 0.0005(2)
Dy1 0.0037(4) 0.0079(4) 0.0060(4) -0.0005(3) -0.0002(3) -0.0002(3)
Mg* 0.0037(4) 0.0079(4) 0.0060(4) -0.0005(3) -0.0002(3) -0.0002(3)
Ge3 0.0057(6) 0.0089(7) 0.0063(7) 0.0002(5) 0.0004(6) 0.0002(6)
Ge1 0.0060(9) 0.0097(10) 0.0078(10) 0.000 -0.0008(8) 0.000
Ge2 0.0032(9) 0.0084(10) 0.0072(10) 0.000 0.0008(8) 0.000
Mg 0.003(3) 0.015(3) 0.008(3) 0.000 -0.001(3) 0.000

loop_
_atom_type_symbol
_atom_type_description
_atom_type_scat_dispersion_real
_atom_type_scat_dispersion_imag
_atom_type_scat_source
Mg Mg 0.0486 0.0363 'International Tables Vol C Tables 4.2.6.8 and 6.1.1.4'
Ge Ge 0.1547 1.8001 'International Tables Vol C Tables 4.2.6.8 and 6.1.1.4'
Dy Dy -0.1892 4.4098 'International Tables Vol C Tables 4.2.6.8 and 6.1.1.4'

loop_
_geom_angle_atom_site_label_1
_geom_angle_atom_site_label_2
_geom_angle_atom_site_label_3
_geom_angle
_geom_angle_site_symmetry_1
_geom_angle_site_symmetry_3
_geom_angle_publ_flag
Ge3 Dy2 Ge2 95.44(5) 2_565 . ?
Ge3 Dy2 Ge2 131.97(5) 2_565 6_557 ?
Ge2 Dy2 Ge2 80.63(3) . 6_557 ?
Ge3 Dy2 Ge1 83.27(5) 2_565 1_456 ?
Ge2 Dy2 Ge1 79.02(4) . 1_456 ?
Ge2 Dy2 Ge1 48.84(5) 6_557 1_456 ?
Ge3 Dy2 Ge3 136.80(5) 2_565 5_566 ?
Ge2 Dy2 Ge3 89.85(5) . 5_566 ?
Ge2 Dy2 Ge3 91.21(5) 6_557 5_566 ?
Ge1 Dy2 Ge3 139.58(5) 1_456 5_566 ?
Ge3 Dy2 Ge3 86.65(2) 2_565 1_545 ?
Ge2 Dy2 Ge3 87.49(4) . 1_545 ?
Ge2 Dy2 Ge3 140.24(5) 6_557 1_545 ?
Ge1 Dy2 Ge3 162.27(5) 1_456 1_545 ?
Ge3 Dy2 Ge3 50.70(5) 5_566 1_545 ?
Ge3 Dy2 Ge3 102.22(4) 2_565 6_547 ?
Ge2 Dy2 Ge3 161.38(5) . 6_547 ?
Ge2 Dy2 Ge3 83.17(4) 6_557 6_547 ?
Ge1 Dy2 Ge3 97.08(4) 1_456 6_547 ?
Ge3 Dy2 Ge3 81.35(2) 5_566 6_547 ?
Ge3 Dy2 Ge3 99.29(5) 1_545 6_547 ?
Ge3 Dy2 Mg 146.43(9) 2_565 6_556 ?
Ge2 Dy2 Mg 51.04(10) . 6_556 ?
Ge2 Dy2 Mg 50.73(10) 6_557 6_556 ?
Ge1 Dy2 Mg 87.63(8) 1_456 6_556 ?
Ge3 Dy2 Mg 56.54(8) 5_566 6_556 ?
Ge3 Dy2 Mg 92.82(9) 1_545 6_556 ?
Ge3 Dy2 Mg 110.95(10) 6_547 6_556 ?
Ge3 Dy2 Mg 56.82(7) 2_565 1_556 ?
Ge2 Dy2 Mg 50.50(10) . 1_556 ?
Ge2 Dy2 Mg 87.08(8) 6_557 1_556 ?
Ge1 Dy2 Mg 48.46(10) 1_456 1_556 ?
Ge3 Dy2 Mg 140.07(10) 5_566 1_556 ?
Ge3 Dy2 Mg 113.86(10) 1_545 1_556 ?
Ge3 Dy2 Mg 137.72(11) 6_547 1_556 ?
Mg Dy2 Mg 93.50(11) 6_556 1_556 ?
Ge3 Dy2 Mg* 100.91(3) 2_565 5_556 ?
Ge2 Dy2 Mg* 134.08(4) . 5_556 ?
Ge2 Dy2 Mg* 116.06(4) 6_557 5_556 ?
Ge1 Dy2 Mg* 145.06(4) 1_456 5_556 ?
Ge3 Dy2 Mg* 49.98(3) 5_566 5_556 ?
Ge3 Dy2 Mg* 51.51(3) 1_545 5_556 ?
Ge3 Dy2 Mg* 48.01(3) 6_547 5_556 ?
Mg Dy2 Mg* 104.89(7) 6_556 5_556 ?
Mg Dy2 Mg* 156.33(7) 1_556 5_556 ?
Ge3 Dy2 Dy1 100.91(3) 2_565 5_556 ?
Ge2 Dy2 Dy1 134.08(4) . 5_556 ?
Ge2 Dy2 Dy1 116.06(4) 6_557 5_556 ?
Ge1 Dy2 Dy1 145.06(4) 1_456 5_556 ?
Ge3 Dy2 Dy1 49.98(3) 5_566 5_556 ?
Ge3 Dy2 Dy1 51.51(3) 1_545 5_556 ?
Ge3 Dy2 Dy1 48.01(3) 6_547 5_556 ?
Mg Dy2 Dy1 104.89(7) 6_556 5_556 ?
Mg Dy2 Dy1 156.33(7) 1_556 5_556 ?
Mg* Dy2 Dy1 0.00(2) 5_556 5_556 ?
Ge3 Dy2 Dy2 154.52(3) 2_565 6_557 ?
Ge2 Dy2 Dy2 109.62(4) . 6_557 ?
Ge2 Dy2 Dy2 51.80(3) 6_557 6_557 ?
Ge1 Dy2 Dy2 96.68(4) 1_456 6_557 ?
Ge3 Dy2 Dy2 50.68(3) 5_566 6_557 ?
Ge3 Dy2 Dy2 98.68(3) 1_545 6_557 ?
Ge3 Dy2 Dy2 52.39(3) 6_547 6_557 ?
Mg Dy2 Dy2 58.63(9) 6_556 6_557 ?
Mg Dy2 Dy2 138.58(7) 1_556 6_557 ?
Mg* Dy2 Dy2 65.014(17) 5_556 6_557 ?
Dy1 Dy2 Dy2 65.014(17) 5_556 6_557 ?
Ge3 Dy1 Ge3 93.99(3) 2_564 1_545 ?
Ge3 Dy1 Ge1 89.85(5) 2_564 1_455 ?
Ge3 Dy1 Ge1 149.07(5) 1_545 1_455 ?
Ge3 Dy1 Ge1 99.47(5) 2_564 6_556 ?
Ge3 Dy1 Ge1 112.42(5) 1_545 6_556 ?
Ge1 Dy1 Ge1 97.12(4) 1_455 6_556 ?
Ge3 Dy1 Ge3 115.03(5) 2_564 5_566 ?
Ge3 Dy1 Ge3 54.24(5) 1_545 5_566 ?
Ge1 Dy1 Ge3 96.55(5) 1_455 5_566 ?
Ge1 Dy1 Ge3 142.77(6) 6_556 5_566 ?
Ge3 Dy1 Ge2 149.55(5) 2_564 . ?
Ge3 Dy1 Ge2 91.55(4) 1_545 . ?
Ge1 Dy1 Ge2 100.51(5) 1_455 . ?
Ge1 Dy1 Ge2 51.13(5) 6_556 . ?
Ge3 Dy1 Ge2 92.33(5) 5_566 . ?
Ge3 Dy1 Mg 153.69(12) 2_564 6_556 ?
Ge3 Dy1 Mg 100.41(8) 1_545 6_556 ?
Ge1 Dy1 Mg 66.66(11) 1_455 6_556 ?
Ge1 Dy1 Mg 95.26(9) 6_556 6_556 ?
Ge3 Dy1 Mg 59.42(7) 5_566 6_556 ?
Ge2 Dy1 Mg 52.48(11) . 6_556 ?
Ge3 Dy1 Mg 59.43(6) 2_564 . ?
Ge3 Dy1 Mg 150.92(8) 1_545 . ?
Ge1 Dy1 Mg 51.03(10) 1_455 . ?
Ge1 Dy1 Mg 65.43(10) 6_556 . ?
Ge3 Dy1 Mg 144.69(11) 5_566 . ?
Ge2 Dy1 Mg 105.79(8) . . ?
Mg Dy1 Mg 108.67(11) 6_556 . ?
Ge3 Dy1 Dy1 117.60(3) 2_564 7_565 ?
Ge3 Dy1 Dy1 145.33(3) 1_545 7_565 ?
Ge1 Dy1 Dy1 51.72(3) 1_455 7_565 ?
Ge1 Dy1 Dy1 51.80(3) 6_556 7_565 ?
Ge3 Dy1 Dy1 116.27(3) 5_566 7_565 ?
Ge2 Dy1 Dy1 54.04(3) . 7_565 ?
Mg Dy1 Dy1 57.31(6) 6_556 7_565 ?
Mg Dy1 Dy1 58.21(6) . 7_565 ?
Ge3 Dy1 Mg* 117.60(3) 2_564 7_565 ?
Ge3 Dy1 Mg* 145.33(3) 1_545 7_565 ?
Ge1 Dy1 Mg* 51.72(3) 1_455 7_565 ?
Ge1 Dy1 Mg* 51.80(3) 6_556 7_565 ?
Ge3 Dy1 Mg* 116.27(3) 5_566 7_565 ?
Ge2 Dy1 Mg* 54.04(3) . 7_565 ?
Mg Dy1 Mg* 57.31(6) 6_556 7_565 ?
Mg Dy1 Mg* 58.21(6) . 7_565 ?
Dy1 Dy1 Mg* 0.00(3) 7_565 7_565 ?
Ge3 Dy1 Dy2 59.94(3) 2_564 5_556 ?
Ge3 Dy1 Dy2 55.72(3) 1_545 5_556 ?
Ge1 Dy1 Dy2 101.26(4) 1_455 5_556 ?
Ge1 Dy1 Dy2 152.00(4) 6_556 5_556 ?
Ge3 Dy1 Dy2 55.39(3) 5_566 5_556 ?
Ge2 Dy1 Dy2 142.72(4) . 5_556 ?
Mg Dy1 Dy2 111.33(7) 6_556 5_556 ?
Mg Dy1 Dy2 111.44(8) . 5_556 ?
Dy1 Dy1 Dy2 152.517(16) 7_565 5_556 ?
Mg* Dy1 Dy2 152.517(16) 7_565 5_556 ?
Ge3 Dy1 Dy2 105.56(4) 2_564 6_657 ?
Ge3 Dy1 Dy2 58.28(3) 1_545 6_657 ?
Ge1 Dy1 Dy2 148.84(4) 1_455 6_657 ?
Ge1 Dy1 Dy2 54.26(4) 6_556 6_657 ?
Ge3 Dy1 Dy2 100.89(4) 5_566 6_657 ?
Ge2 Dy1 Dy2 53.45(3) . 6_657 ?
Mg Dy1 Dy2 100.74(11) 6_556 6_657 ?
Mg Dy1 Dy2 114.29(10) . 6_657 ?
Dy1 Dy1 Dy2 97.226(14) 7_565 6_657 ?
Mg* Dy1 Dy2 97.226(14) 7_565 6_657 ?
Dy2 Dy1 Dy2 109.90(2) 5_556 6_657 ?
Ge3 Ge3 Mg* 134.68(8) 5_576 2_565 ?
Ge3 Ge3 Dy1 134.68(8) 5_576 2_565 ?
Mg* Ge3 Dy1 0.00(4) 2_565 2_565 ?
Ge3 Ge3 Mg* 64.44(5) 5_576 1_565 ?
Mg* Ge3 Mg* 145.67(5) 2_565 1_565 ?
Dy1 Ge3 Mg* 145.67(5) 2_565 1_565 ?
Ge3 Ge3 Dy1 64.44(5) 5_576 1_565 ?
Mg* Ge3 Dy1 145.67(5) 2_565 1_565 ?
Dy1 Ge3 Dy1 145.67(5) 2_565 1_565 ?
Mg* Ge3 Dy1 0.00(4) 1_565 1_565 ?
Ge3 Ge3 Mg* 61.32(6) 5_576 5_566 ?
Mg* Ge3 Mg* 80.18(4) 2_565 5_566 ?
Dy1 Ge3 Mg* 80.18(4) 2_565 5_566 ?
Mg* Ge3 Mg* 125.76(5) 1_565 5_566 ?
Dy1 Ge3 Mg* 125.76(5) 1_565 5_566 ?
Ge3 Ge3 Dy1 61.32(6) 5_576 5_566 ?
Mg* Ge3 Dy1 80.18(4) 2_565 5_566 ?
Dy1 Ge3 Dy1 80.18(4) 2_565 5_566 ?
Mg* Ge3 Dy1 125.76(5) 1_565 5_566 ?
Dy1 Ge3 Dy1 125.76(5) 1_565 5_566 ?
Mg* Ge3 Dy1 0.00(3) 5_566 5_566 ?
Ge3 Ge3 Dy2 134.29(8) 5_576 2_564 ?
Mg* Ge3 Dy2 89.76(4) 2_565 2_564 ?
Dy1 Ge3 Dy2 89.76(4) 2_565 2_564 ?
Mg* Ge3 Dy2 84.70(4) 1_565 2_564 ?
Dy1 Ge3 Dy2 84.70(4) 1_565 2_564 ?
Mg* Ge3 Dy2 135.89(5) 5_566 2_564 ?
Dy1 Ge3 Dy2 135.89(5) 5_566 2_564 ?
Ge3 Ge3 Dy2 64.78(5) 5_576 5_566 ?
Mg* Ge3 Dy2 136.59(5) 2_565 5_566 ?
Dy1 Ge3 Dy2 136.59(5) 2_565 5_566 ?
Mg* Ge3 Dy2 74.30(4) 1_565 5_566 ?
Dy1 Ge3 Dy2 74.30(4) 1_565 5_566 ?
Mg* Ge3 Dy2 83.10(4) 5_566 5_566 ?
Dy1 Ge3 Dy2 83.10(4) 5_566 5_566 ?
Dy2 Ge3 Dy2 75.24(4) 2_564 5_566 ?
Ge3 Ge3 Dy2 64.52(6) 5_576 1_565 ?
Mg* Ge3 Dy2 82.92(4) 2_565 1_565 ?
Dy1 Ge3 Dy2 82.92(4) 2_565 1_565 ?
Mg* Ge3 Dy2 84.31(4) 1_565 1_565 ?
Dy1 Ge3 Dy2 84.31(4) 1_565 1_565 ?
Mg* Ge3 Dy2 73.10(4) 5_566 1_565 ?
Dy1 Ge3 Dy2 73.10(4) 5_566 1_565 ?
Dy2 Ge3 Dy2 148.38(5) 2_564 1_565 ?
Dy2 Ge3 Dy2 129.30(5) 5_566 1_565 ?
Ge3 Ge3 Mg 110.54(13) 5_576 2_565 ?
Mg* Ge3 Mg 69.28(12) 2_565 2_565 ?
Dy1 Ge3 Mg 69.28(12) 2_565 2_565 ?
Mg* Ge3 Mg 138.23(13) 1_565 2_565 ?
Dy1 Ge3 Mg 138.23(13) 1_565 2_565 ?
Mg* Ge3 Mg 65.81(11) 5_566 2_565 ?
Dy1 Ge3 Mg 65.81(11) 5_566 2_565 ?
Dy2 Ge3 Mg 70.43(12) 2_564 2_565 ?
Dy2 Ge3 Mg 67.31(12) 5_566 2_565 ?
Dy2 Ge3 Mg 133.23(12) 1_565 2_565 ?
Ge3 Ge3 Dy2 120.06(7) 5_576 6_667 ?
Mg* Ge3 Dy2 72.05(4) 2_565 6_667 ?
Dy1 Ge3 Dy2 72.05(4) 2_565 6_667 ?
Mg* Ge3 Dy2 73.67(4) 1_565 6_667 ?
Dy1 Ge3 Dy2 73.67(4) 1_565 6_667 ?
Mg* Ge3 Dy2 136.39(5) 5_566 6_667 ?
Dy1 Ge3 Dy2 136.39(5) 5_566 6_667 ?
Dy2 Ge3 Dy2 77.78(4) 2_564 6_667 ?
Dy2 Ge3 Dy2 139.52(5) 5_566 6_667 ?
Dy2 Ge3 Dy2 70.70(3) 1_565 6_667 ?
Mg Ge3 Dy2 129.16(12) 2_565 6_667 ?
Ge2 Ge1 Mg 118.75(16) 6_656 1_655 ?
Ge2 Ge1 Mg* 140.95(3) 6_656 1_655 ?
Mg Ge1 Mg* 74.11(11) 1_655 1_655 ?
Ge2 Ge1 Dy1 140.95(3) 6_656 1_655 ?
Mg Ge1 Dy1 74.11(11) 1_655 1_655 ?
Mg* Ge1 Dy1 0.00(3) 1_655 1_655 ?
Ge2 Ge1 Mg* 140.95(3) 6_656 7_665 ?
Mg Ge1 Mg* 74.11(11) 1_655 7_665 ?
Mg* Ge1 Mg* 76.57(6) 1_655 7_665 ?
Dy1 Ge1 Mg* 76.57(6) 1_655 7_665 ?
Ge2 Ge1 Dy1 140.95(3) 6_656 7_665 ?
Mg Ge1 Dy1 74.11(11) 1_655 7_665 ?
Mg* Ge1 Dy1 76.57(6) 1_655 7_665 ?
Dy1 Ge1 Dy1 76.57(6) 1_655 7_665 ?
Mg* Ge1 Dy1 0.00(2) 7_665 7_665 ?
Ge2 Ge1 Mg* 67.53(5) 6_656 6_656 ?
Mg Ge1 Mg* 141.80(3) 1_655 6_656 ?
Mg* Ge1 Mg* 80.53(4) 1_655 6_656 ?
Dy1 Ge1 Mg* 80.53(4) 1_655 6_656 ?
Mg* Ge1 Mg* 127.00(7) 7_665 6_656 ?
Dy1 Ge1 Mg* 127.00(7) 7_665 6_656 ?
Ge2 Ge1 Dy1 67.53(5) 6_656 6_656 ?
Mg Ge1 Dy1 141.80(3) 1_655 6_656 ?
Mg* Ge1 Dy1 80.53(4) 1_655 6_656 ?
Dy1 Ge1 Dy1 80.53(4) 1_655 6_656 ?
Mg* Ge1 Dy1 127.00(7) 7_665 6_656 ?
Dy1 Ge1 Dy1 127.00(7) 7_665 6_656 ?
Mg* Ge1 Dy1 0.00(4) 6_656 6_656 ?
Ge2 Ge1 Mg* 67.53(5) 6_656 4 ?
Mg Ge1 Mg* 141.80(3) 1_655 4 ?
Mg* Ge1 Mg* 127.00(7) 1_655 4 ?
Dy1 Ge1 Mg* 127.00(7) 1_655 4 ?
Mg* Ge1 Mg* 80.53(4) 7_665 4 ?
Dy1 Ge1 Mg* 80.53(4) 7_665 4 ?
Mg* Ge1 Mg* 76.40(6) 6_656 4 ?
Dy1 Ge1 Mg* 76.40(6) 6_656 4 ?
Ge2 Ge1 Dy1 67.53(5) 6_656 4 ?
Mg Ge1 Dy1 141.80(3) 1_655 4 ?
Mg* Ge1 Dy1 127.00(7) 1_655 4 ?
Dy1 Ge1 Dy1 127.00(7) 1_655 4 ?
Mg* Ge1 Dy1 80.53(4) 7_665 4 ?
Dy1 Ge1 Dy1 80.53(4) 7_665 4 ?
Mg* Ge1 Dy1 76.40(6) 6_656 4 ?
Dy1 Ge1 Dy1 76.40(6) 6_656 4 ?
Mg* Ge1 Dy1 0.00(4) 4 4 ?
Ge2 Ge1 Dy2 65.53(5) 6_656 1_654 ?
Mg Ge1 Dy2 73.67(10) 1_655 1_654 ?
Mg* Ge1 Dy2 86.20(3) 1_655 1_654 ?
Dy1 Ge1 Dy2 86.20(3) 1_655 1_654 ?
Mg* Ge1 Dy2 146.55(7) 7_665 1_654 ?
Dy1 Ge1 Dy2 146.55(7) 7_665 1_654 ?
Mg* Ge1 Dy2 76.61(3) 6_656 1_654 ?
Dy1 Ge1 Dy2 76.61(3) 6_656 1_654 ?
Mg* Ge1 Dy2 131.87(7) 4 1_654 ?
Dy1 Ge1 Dy2 131.87(7) 4 1_654 ?
Ge2 Ge1 Dy2 65.53(5) 6_656 7_664 ?
Mg Ge1 Dy2 73.67(10) 1_655 7_664 ?
Mg* Ge1 Dy2 146.55(7) 1_655 7_664 ?
Dy1 Ge1 Dy2 146.55(7) 1_655 7_664 ?
Mg* Ge1 Dy2 86.20(3) 7_665 7_664 ?
Dy1 Ge1 Dy2 86.20(3) 7_665 7_664 ?
Mg* Ge1 Dy2 131.87(7) 6_656 7_664 ?
Dy1 Ge1 Dy2 131.87(7) 6_656 7_664 ?
Mg* Ge1 Dy2 76.61(3) 4 7_664 ?
Dy1 Ge1 Dy2 76.61(3) 4 7_664 ?
Dy2 Ge1 Dy2 93.24(6) 1_654 7_664 ?
Ge1 Ge2 Mg 116.88(15) 6_556 6_556 ?
Ge1 Ge2 Mg 114.94(15) 6_556 1_556 ?
Mg Ge2 Mg 128.19(18) 6_556 1_556 ?
Ge1 Ge2 Dy2 131.84(3) 6_556 . ?
Mg Ge2 Dy2 72.35(9) 6_556 . ?
Mg Ge2 Dy2 73.77(9) 1_556 . ?
Ge1 Ge2 Dy2 131.84(3) 6_556 7_565 ?
Mg Ge2 Dy2 72.35(9) 6_556 7_565 ?
Mg Ge2 Dy2 73.77(9) 1_556 7_565 ?
Dy2 Ge2 Dy2 96.33(6) . 7_565 ?
Ge1 Ge2 Dy1 61.34(5) 6_556 . ?
Mg Ge2 Dy1 68.61(11) 6_556 . ?
Mg Ge2 Dy1 142.51(4) 1_556 . ?
Dy2 Ge2 Dy1 83.18(3) . . ?
Dy2 Ge2 Dy1 139.13(7) 7_565 . ?
Ge1 Ge2 Dy1 61.34(5) 6_556 7_565 ?
Mg Ge2 Dy1 68.61(11) 6_556 7_565 ?
Mg Ge2 Dy1 142.51(4) 1_556 7_565 ?
Dy2 Ge2 Dy1 139.13(7) . 7_565 ?
Dy2 Ge2 Dy1 83.18(3) 7_565 7_565 ?
Dy1 Ge2 Dy1 71.92(5) . 7_565 ?
Ge1 Ge2 Mg* 61.34(5) 6_556 7_565 ?
Mg Ge2 Mg* 68.61(11) 6_556 7_565 ?
Mg Ge2 Mg* 142.51(4) 1_556 7_565 ?
Dy2 Ge2 Mg* 139.13(7) . 7_565 ?
Dy2 Ge2 Mg* 83.18(3) 7_565 7_565 ?
Dy1 Ge2 Mg* 71.92(5) . 7_565 ?
Dy1 Ge2 Mg* 0.00(3) 7_565 7_565 ?
Ge1 Ge2 Dy2 65.63(4) 6_556 6_657 ?
Mg Ge2 Dy2 132.50(4) 6_556 6_657 ?
Mg Ge2 Dy2 71.14(9) 1_556 6_657 ?
Dy2 Ge2 Dy2 74.59(3) . 6_657 ?
Dy2 Ge2 Dy2 144.90(7) 7_565 6_657 ?
Dy1 Ge2 Dy2 74.48(3) . 6_657 ?
Dy1 Ge2 Dy2 125.93(6) 7_565 6_657 ?
Mg* Ge2 Dy2 125.93(6) 7_565 6_657 ?
Ge1 Ge2 Dy2 65.63(4) 6_556 4_556 ?
Mg Ge2 Dy2 132.50(4) 6_556 4_556 ?
Mg Ge2 Dy2 71.14(9) 1_556 4_556 ?
Dy2 Ge2 Dy2 144.90(7) . 4_556 ?
Dy2 Ge2 Dy2 74.59(3) 7_565 4_556 ?
Dy1 Ge2 Dy2 125.93(6) . 4_556 ?
Dy1 Ge2 Dy2 74.48(3) 7_565 4_556 ?
Mg* Ge2 Dy2 74.48(3) 7_565 4_556 ?
Dy2 Ge2 Dy2 93.33(5) 6_657 4_556 ?
Ge1 Mg Ge2 178.1(3) 1_455 6_656 ?
Ge1 Mg Ge2 88.90(18) 1_455 1_554 ?
Ge2 Mg Ge2 89.22(19) 6_656 1_554 ?
Ge1 Mg Ge3 86.69(12) 1_455 2_564 ?
Ge2 Mg Ge3 93.51(11) 6_656 2_564 ?
Ge2 Mg Ge3 96.32(12) 1_554 2_564 ?
Ge1 Mg Ge3 86.69(12) 1_455 8_655 ?
Ge2 Mg Ge3 93.51(11) 6_656 8_655 ?
Ge2 Mg Ge3 96.32(12) 1_554 8_655 ?
Ge3 Mg Ge3 165.6(2) 2_564 8_655 ?
Ge1 Mg Mg* 122.53(18) 1_455 6_656 ?
Ge2 Mg Mg* 58.91(11) 6_656 6_656 ?
Ge2 Mg Mg* 131.11(16) 1_554 6_656 ?
Ge3 Mg Mg* 54.77(6) 2_564 6_656 ?
Ge3 Mg Mg* 119.66(17) 8_655 6_656 ?
Ge1 Mg Dy1 122.53(18) 1_455 6_656 ?
Ge2 Mg Dy1 58.91(11) 6_656 6_656 ?
Ge2 Mg Dy1 131.11(16) 1_554 6_656 ?
Ge3 Mg Dy1 54.77(6) 2_564 6_656 ?
Ge3 Mg Dy1 119.66(17) 8_655 6_656 ?
Mg* Mg Dy1 0.00(4) 6_656 6_656 ?
Ge1 Mg Mg* 122.53(18) 1_455 4 ?
Ge2 Mg Mg* 58.91(11) 6_656 4 ?
Ge2 Mg Mg* 131.11(16) 1_554 4 ?
Ge3 Mg Mg* 119.66(17) 2_564 4 ?
Ge3 Mg Mg* 54.77(6) 8_655 4 ?
Mg* Mg Mg* 65.38(12) 6_656 4 ?
Dy1 Mg Mg* 65.38(12) 6_656 4 ?
Ge1 Mg Dy1 122.53(18) 1_455 4 ?
Ge2 Mg Dy1 58.91(11) 6_656 4 ?
Ge2 Mg Dy1 131.11(16) 1_554 4 ?
Ge3 Mg Dy1 119.66(17) 2_564 4 ?
Ge3 Mg Dy1 54.77(6) 8_655 4 ?
Mg* Mg Dy1 65.38(12) 6_656 4 ?
Dy1 Mg Dy1 65.38(12) 6_656 4 ?
Mg* Mg Dy1 0.00(3) 4 4 ?
Ge1 Mg Dy1 54.86(11) 1_455 . ?
Ge2 Mg Dy1 126.56(16) 6_656 . ?
Ge2 Mg Dy1 127.91(16) 1_554 . ?
Ge3 Mg Dy1 51.29(7) 2_564 . ?
Ge3 Mg Dy1 114.82(18) 8_655 . ?
Mg* Mg Dy1 67.67(9) 6_656 . ?
Dy1 Mg Dy1 67.67(9) 6_656 . ?
Mg* Mg Dy1 100.90(17) 4 . ?
Dy1 Mg Dy1 100.90(17) 4 . ?
Ge1 Mg Mg* 54.86(11) 1_455 7_565 ?
Ge2 Mg Mg* 126.56(16) 6_656 7_565 ?
Ge2 Mg Mg* 127.91(16) 1_554 7_565 ?
Ge3 Mg Mg* 114.83(18) 2_564 7_565 ?
Ge3 Mg Mg* 51.29(7) 8_655 7_565 ?
Mg* Mg Mg* 100.90(17) 6_656 7_565 ?
Dy1 Mg Mg* 100.90(17) 6_656 7_565 ?
Mg* Mg Mg* 67.67(9) 4 7_565 ?
Dy1 Mg Mg* 67.67(9) 4 7_565 ?
Dy1 Mg Mg* 63.58(12) . 7_565 ?

loop_
_geom_bond_atom_site_label_1
_geom_bond_atom_site_label_2
_geom_bond_distance
_geom_bond_site_symmetry_2
_geom_bond_publ_flag
Dy2 Ge3 2.9524(15) 2_565 ?
Dy2 Ge2 3.0084(14) . ?
Dy2 Ge2 3.0815(14) 6_557 ?
Dy2 Ge1 3.0840(16) 1_456 ?
Dy2 Ge3 3.0908(16) 5_566 ?
Dy2 Ge3 3.0975(15) 1_545 ?
Dy2 Ge3 3.2763(15) 6_547 ?
Dy2 Mg 3.434(5) 6_556 ?
Dy2 Mg 3.495(5) 1_556 ?
Dy2 Mg* 3.6011(11) 5_556 ?
Dy2 Dy1 3.6011(11) 5_556 ?
Dy2 Dy2 3.6905(8) 6_557 ?
Dy1 Ge3 2.8135(16) 2_564 ?
Dy1 Ge3 2.8646(16) 1_545 ?
Dy1 Ge1 2.8674(17) 1_455 ?
Dy1 Ge1 2.8728(17) 6_556 ?
Dy1 Ge3 2.9457(16) 5_566 ?
Dy1 Ge2 3.0254(18) . ?
Dy1 Mg 3.289(5) 6_556 ?
Dy1 Mg 3.372(5) . ?
Dy1 Dy1 3.5531(16) 7_565 ?
Dy1 Mg* 3.5531(16) 7_565 ?
Dy1 Dy2 3.6011(11) 5_556 ?
Dy1 Dy2 3.6961(11) 6_657 ?
Ge3 Ge3 2.650(3) 5_576 ?
Ge3 Mg* 2.8134(16) 2_565 ?
Ge3 Dy1 2.8134(16) 2_565 ?
Ge3 Mg* 2.8647(16) 1_565 ?
Ge3 Dy1 2.8647(16) 1_565 ?
Ge3 Mg* 2.9456(16) 5_566 ?
Ge3 Dy1 2.9456(16) 5_566 ?
Ge3 Dy2 2.9524(15) 2_564 ?
Ge3 Dy2 3.0908(16) 5_566 ?
Ge3 Dy2 3.0975(15) 1_565 ?
Ge3 Mg 3.1046(17) 2_565 ?
Ge3 Dy2 3.2763(15) 6_667 ?
Ge1 Ge2 2.549(3) 6_656 ?
Ge1 Mg 2.726(6) 1_655 ?
Ge1 Mg* 2.8674(17) 1_655 ?
Ge1 Dy1 2.8674(17) 1_655 ?
Ge1 Mg* 2.8674(17) 7_665 ?
Ge1 Dy1 2.8674(17) 7_665 ?
Ge1 Mg* 2.8728(17) 6_656 ?
Ge1 Dy1 2.8728(17) 6_656 ?
Ge1 Mg* 2.8728(17) 4 ?
Ge1 Dy1 2.8728(17) 4 ?
Ge1 Dy2 3.0840(16) 1_654 ?
Ge1 Dy2 3.0840(16) 7_664 ?
Ge2 Ge1 2.549(3) 6_556 ?
Ge2 Mg 2.802(6) 6_556 ?
Ge2 Mg 2.809(7) 1_556 ?
Ge2 Dy2 3.0084(14) 7_565 ?
Ge2 Dy1 3.0255(18) 7_565 ?
Ge2 Mg* 3.0255(18) 7_565 ?
Ge2 Dy2 3.0815(14) 6_657 ?
Ge2 Dy2 3.0815(14) 4_556 ?
Mg Ge1 2.726(6) 1_455 ?
Mg Ge2 2.802(6) 6_656 ?
Mg Ge2 2.809(7) 1_554 ?
Mg Ge3 3.1046(17) 2_564 ?
Mg Ge3 3.1047(17) 8_655 ?
Mg Mg* 3.289(5) 6_656 ?
Mg Dy1 3.289(5) 6_656 ?
Mg Mg* 3.289(5) 4 ?
Mg Dy1 3.289(5) 4 ?
Mg Mg* 3.372(5) 7_565 ?
